data_4316486
loop_
_publ_author_name
'Lei Liu'
'Zhao-Feng Chen'
'Hai-Bo Wei'
'Yang Li'
'Yu-Chuan Fu'
'Hong Xu'
'Jin-Ping Li'
'Alexandra M. Z. Slawin'
'Jin-Xiang Dong'

_publ_section_title
;
 Ionothermal Synthesis of Layered Zirconium Phosphates and Their
 Tribological Properties in Mineral Oil
;
_journal_name_full 'Inorganic Chemistry'
_journal_page_first 8270
_journal_page_last 8275
_journal_paper_doi 10.1021/ic100657a
_journal_volume 49
_journal_year 2010
_chemical_formula_moiety 'H O8 P2 Zr, 0.5(C6 H16 N2), H2 O '
_chemical_formula_sum 'C3 H11 N O9 P2 Zr'
_chemical_formula_weight 358.29
_chemical_name_systematic
;
 ?
;
_space_group_IT_number 14
_symmetry_cell_setting monoclinic
_symmetry_space_group_name_Hall '-P 2ybc'
_symmetry_space_group_name_H-M 'P 1 21/c 1'
_atom_sites_solution_hydrogens geom
_atom_sites_solution_primary direct
_atom_sites_solution_secondary difmap
_audit_creation_method SHELXL-97
_cell_angle_alpha 90.00
_cell_angle_beta 109.236(16)
_cell_angle_gamma 90.00
_cell_formula_units_Z 4
_cell_length_a 11.372(5)
_cell_length_b 10.613(4)
_cell_length_c 9.281(5)
_cell_measurement_reflns_used 1588
_cell_measurement_temperature 93(2)
_cell_measurement_theta_max 54.91
_cell_measurement_theta_min 6.03
_cell_volume 1057.6(8)
_computing_cell_refinement CrystalClear
_computing_data_collection 'CrystalClear (Rigaku, 2004)'
_computing_data_reduction CrystalClear
_computing_molecular_graphics PLATON(Spek,2003)
_computing_publication_material 'Bruker SHELXTL (Sheldrick, 2008)'
_computing_structure_refinement 'SHELXL-97 (Sheldrick, 2008)'
_computing_structure_solution 'SHELXS-97 (Sheldrick, 2008)'
_diffrn_ambient_temperature 93(2)
_diffrn_detector_area_resol_mean 0.83
_diffrn_measured_fraction_theta_full 0.997
_diffrn_measured_fraction_theta_max 0.913
_diffrn_measurement_device_type CCD
_diffrn_measurement_method \w
_diffrn_radiation_monochromator confocal
_diffrn_radiation_source 'rotating anode'
_diffrn_radiation_type MoK\a
_diffrn_radiation_wavelength 0.71073
_diffrn_reflns_av_R_equivalents 0.0408
_diffrn_reflns_av_sigmaI/netI 0.0410
_diffrn_reflns_limit_h_max 14
_diffrn_reflns_limit_h_min -12
_diffrn_reflns_limit_k_max 13
_diffrn_reflns_limit_k_min -13
_diffrn_reflns_limit_l_max 10
_diffrn_reflns_limit_l_min -11
_diffrn_reflns_number 6838
_diffrn_reflns_theta_full 25.00
_diffrn_reflns_theta_max 27.47
_diffrn_reflns_theta_min 3.01
_diffrn_standards_number 0
_exptl_absorpt_coefficient_mu 1.378
_exptl_absorpt_correction_T_max 0.9864
_exptl_absorpt_correction_T_min 0.9343
_exptl_absorpt_correction_type multi-scan
_exptl_absorpt_process_details '(CrystalClear; Rigaku,2004)'
_exptl_crystal_colour Colorless
_exptl_crystal_density_diffrn 2.250
_exptl_crystal_density_method 'not measured'
_exptl_crystal_description Prism
_exptl_crystal_F_000 712
_exptl_crystal_size_max 0.05
_exptl_crystal_size_mid 0.03
_exptl_crystal_size_min 0.01
_refine_diff_density_max 0.805
_refine_diff_density_min -0.765
_refine_diff_density_rms 0.232
_refine_ls_extinction_method none
_refine_ls_goodness_of_fit_ref 1.178
_refine_ls_hydrogen_treatment mixed
_refine_ls_matrix_type full
_refine_ls_number_parameters 155
_refine_ls_number_reflns 2206
_refine_ls_number_restraints 0
_refine_ls_restrained_S_all 1.178
_refine_ls_R_factor_all 0.0347
_refine_ls_R_factor_gt 0.0300
_refine_ls_shift/su_max 0.000
_refine_ls_shift/su_mean 0.000
_refine_ls_structure_factor_coef Fsqd
_refine_ls_weighting_details 'calc w=1/[\s^2^(Fo^2^)+(0.0536P)^2^+0.3075P] where P=(Fo^2^+2Fc^2^)/3'
_refine_ls_weighting_scheme calc
_refine_ls_wR_factor_gt 0.0954
_refine_ls_wR_factor_ref 0.0979
_reflns_number_gt 1972
_reflns_number_total 2206
_reflns_threshold_expression >2sigma(I)
_cod_data_source_file ic100657a_si_002.cif
_cod_data_source_block shelxl
_cod_database_code 4316486

loop_
_symmetry_equiv_pos_as_xyz
'x, y, z'
'-x, y+1/2, -z+1/2'
'-x, -y, -z'
'x, -y-1/2, z-1/2'

loop_
_atom_site_label
_atom_site_type_symbol
_atom_site_fract_x
_atom_site_fract_y
_atom_site_fract_z
_atom_site_U_iso_or_equiv
_atom_site_adp_type
_atom_site_occupancy
_atom_site_symmetry_multiplicity
_atom_site_calc_flag
_atom_site_refinement_flags
_atom_site_disorder_assembly
_atom_site_disorder_group
Zr1 Zr 0.97269(3) 0.12474(2) 0.24038(3) 0.00769(14) Uani 1 1 d . . .
P1 P 0.83853(7) 0.38807(7) 0.02336(8) 0.00926(19) Uani 1 1 d . . .
P2 P 0.85141(7) -0.13549(6) 0.01022(8) 0.00867(19) Uani 1 1 d . . .
O1 O 0.85937(18) 0.25937(19) 0.1007(2) 0.0133(4) Uani 1 1 d . . .
O2 O 0.86346(18) -0.01036(19) 0.0967(2) 0.0138(4) Uani 1 1 d . . .
O5 O 0.8466(2) 0.12255(16) 0.3638(2) 0.0132(5) Uani 1 1 d . . .
O4 O 1.07984(19) 0.26021(18) 0.3811(2) 0.0144(4) Uani 1 1 d . . .
O3 O 1.07319(18) -0.01352(18) 0.3820(2) 0.0134(4) Uani 1 1 d . . .
O6 O 1.0910(2) 0.12145(17) 0.1166(2) 0.0175(5) Uani 1 1 d . . .
O9 O 0.3514(2) 0.1446(2) 0.3958(3) 0.0183(5) Uani 1 1 d . . .
O7 O 0.71268(18) -0.1663(2) -0.0613(2) 0.0151(4) Uani 1 1 d . . .
O8 O 0.70118(18) 0.4269(2) 0.0065(2) 0.0155(4) Uani 1 1 d . . .
H8 H 0.7013 0.4983 0.0455 0.023 Uiso 1 1 calc R . .
C2 C 0.5834(3) 0.1039(3) 0.0472(4) 0.0214(7) Uani 1 1 d . . .
H2A H 0.5245 0.1755 0.0310 0.026 Uiso 1 1 calc R . .
H2B H 0.6691 0.1378 0.0882 0.026 Uiso 1 1 calc R . .
N1 N 0.5662(2) 0.0398(2) -0.1007(3) 0.0211(6) Uani 1 1 d . . .
H1 H 0.6227 -0.0265 -0.0829 0.025 Uiso 1 1 calc R . .
C3 C 0.5929(5) 0.1283(3) -0.2129(5) 0.0435(12) Uani 1 1 d . . .
H3A H 0.5733 0.0866 -0.3122 0.065 Uiso 1 1 calc R . .
H3B H 0.6812 0.1518 -0.1760 0.065 Uiso 1 1 calc R . .
H3C H 0.5416 0.2042 -0.2235 0.065 Uiso 1 1 calc R . .
C1 C 0.4389(3) -0.0136(3) -0.1600(3) 0.0211(7) Uani 1 1 d . . .
H1A H 0.4280 -0.0579 -0.2574 0.025 Uiso 1 1 calc R . .
H1B H 0.3771 0.0555 -0.1804 0.025 Uiso 1 1 calc R . .
H9A H 0.321(3) 0.207(4) 0.446(4) 0.036(10) Uiso 1 1 d . . .
H9B H 0.319(4) 0.158(3) 0.303(5) 0.028(10) Uiso 1 1 d . . .

loop_
_atom_site_aniso_label
_atom_site_aniso_U_11
_atom_site_aniso_U_22
_atom_site_aniso_U_33
_atom_site_aniso_U_23
_atom_site_aniso_U_13
_atom_site_aniso_U_12
Zr1 0.0099(2) 0.0068(2) 0.00646(19) 0.00005(9) 0.00286(13) 0.00015(10)
P1 0.0105(4) 0.0090(4) 0.0081(4) 0.0002(3) 0.0029(3) 0.0004(3)
P2 0.0098(4) 0.0083(4) 0.0081(4) 0.0002(2) 0.0031(3) 0.0005(3)
O1 0.0153(11) 0.0121(10) 0.0107(9) 0.0018(8) 0.0019(8) 0.0005(9)
O2 0.0146(11) 0.0125(11) 0.0121(9) -0.0029(8) 0.0015(8) -0.0006(9)
O5 0.0147(11) 0.0157(12) 0.0100(10) 0.0006(7) 0.0055(8) 0.0011(8)
O4 0.0179(11) 0.0122(11) 0.0127(9) -0.0010(8) 0.0046(8) -0.0023(9)
O3 0.0157(11) 0.0130(11) 0.0113(9) 0.0019(8) 0.0042(8) 0.0025(9)
O6 0.0201(12) 0.0221(13) 0.0131(11) 0.0006(7) 0.0093(10) 0.0015(9)
O9 0.0169(11) 0.0187(12) 0.0178(12) 0.0000(9) 0.0038(9) 0.0026(9)
O7 0.0102(10) 0.0134(10) 0.0194(10) -0.0016(9) 0.0020(8) -0.0012(9)
O8 0.0127(10) 0.0165(11) 0.0172(10) -0.0036(8) 0.0048(8) 0.0009(9)
C2 0.0165(16) 0.0183(16) 0.0282(17) -0.0074(13) 0.0059(14) 0.0009(14)
N1 0.0234(14) 0.0218(14) 0.0216(13) 0.0028(11) 0.0119(11) 0.0094(12)
C3 0.072(3) 0.026(2) 0.050(3) 0.0161(15) 0.043(3) 0.0191(19)
C1 0.0195(16) 0.0255(18) 0.0131(13) -0.0035(12) -0.0017(12) 0.0080(15)

loop_
_atom_type_symbol
_atom_type_description
_atom_type_scat_dispersion_real
_atom_type_scat_dispersion_imag
_atom_type_scat_source
C C 0.0033 0.0016 'International Tables Vol C Tables 4.2.6.8 and 6.1.1.4'
H H 0.0000 0.0000 'International Tables Vol C Tables 4.2.6.8 and 6.1.1.4'
N N 0.0061 0.0033 'International Tables Vol C Tables 4.2.6.8 and 6.1.1.4'
O O 0.0106 0.0060 'International Tables Vol C Tables 4.2.6.8 and 6.1.1.4'
P P 0.1023 0.0942 'International Tables Vol C Tables 4.2.6.8 and 6.1.1.4'
Zr Zr -2.9673 0.5597 'International Tables Vol C Tables 4.2.6.8 and 6.1.1.4'

loop_
_geom_angle_atom_site_label_1
_geom_angle_atom_site_label_2
_geom_angle_atom_site_label_3
_geom_angle
_geom_angle_site_symmetry_1
_geom_angle_site_symmetry_3
_geom_angle_publ_flag
O6 Zr1 O3 90.98(8) . . ?
O6 Zr1 O4 90.39(8) . . ?
O3 Zr1 O4 90.28(9) . . ?
O6 Zr1 O1 92.82(8) . . ?
O3 Zr1 O1 175.66(8) . . ?
O4 Zr1 O1 91.81(9) . . ?
O6 Zr1 O2 89.56(8) . . ?
O3 Zr1 O2 90.38(9) . . ?
O4 Zr1 O2 179.34(7) . . ?
O1 Zr1 O2 87.54(9) . . ?
O6 Zr1 O5 177.90(7) . . ?
O3 Zr1 O5 88.80(8) . . ?
O4 Zr1 O5 91.69(8) . . ?
O1 Zr1 O5 87.33(8) . . ?
O2 Zr1 O5 88.35(8) . . ?
O3 P1 O5 112.07(11) 2_755 4_565 ?
O3 P1 O1 112.00(12) 2_755 . ?
O5 P1 O1 110.05(11) 4_565 . ?
O3 P1 O8 108.92(12) 2_755 . ?
O5 P1 O8 107.47(12) 4_565 . ?
O1 P1 O8 106.05(12) . . ?
O4 P2 O6 108.82(12) 2_745 3_755 ?
O4 P2 O7 111.20(12) 2_745 . ?
O6 P2 O7 109.15(12) 3_755 . ?
O4 P2 O2 110.09(12) 2_745 . ?
O6 P2 O2 109.31(11) 3_755 . ?
O7 P2 O2 108.24(12) . . ?
P1 O1 Zr1 151.83(13) . . ?
P2 O2 Zr1 150.19(13) . . ?
P1 O5 Zr1 143.24(14) 4_566 . ?
P2 O4 Zr1 174.50(13) 2_755 . ?
P1 O3 Zr1 171.94(13) 2_745 . ?
P2 O6 Zr1 163.98(14) 3_755 . ?
N1 C2 C1 110.5(2) . 3_655 ?
C1 N1 C2 109.5(2) . . ?
C1 N1 C3 112.1(3) . . ?
C2 N1 C3 110.9(3) . . ?
N1 C1 C2 110.7(2) . 3_655 ?

loop_
_geom_bond_atom_site_label_1
_geom_bond_atom_site_label_2
_geom_bond_distance
_geom_bond_site_symmetry_2
_geom_bond_publ_flag
Zr1 O6 2.037(2) . ?
Zr1 O3 2.049(2) . ?
Zr1 O4 2.051(2) . ?
Zr1 O1 2.069(2) . ?
Zr1 O2 2.070(2) . ?
Zr1 O5 2.109(2) . ?
P1 O3 1.513(2) 2_755 ?
P1 O5 1.518(2) 4_565 ?
P1 O1 1.525(2) . ?
P1 O8 1.573(2) . ?
P2 O4 1.528(2) 2_745 ?
P2 O6 1.532(2) 3_755 ?
P2 O7 1.532(2) . ?
P2 O2 1.534(2) . ?
O5 P1 1.518(2) 4_566 ?
O4 P2 1.528(2) 2_755 ?
O3 P1 1.513(2) 2_745 ?
O6 P2 1.532(2) 3_755 ?
C2 N1 1.486(4) . ?
C2 C1 1.502(4) 3_655 ?
N1 C1 1.481(4) . ?
N1 C3 1.506(4) . ?
C1 C2 1.502(4) 3_655 ?

loop_
_geom_hbond_atom_site_label_D
_geom_hbond_atom_site_label_H
_geom_hbond_atom_site_label_A
_geom_hbond_distance_DH
_geom_hbond_distance_HA
_geom_hbond_distance_DA
_geom_hbond_angle_DHA
_geom_hbond_site_symmetry_A
N1 H1 O7 0.93 1.78 2.700(3) 172.2 .
O8 H8 O9 0.84 1.81 2.622(3) 161.7 2_655
O9 H9A O7 0.94(4) 1.84(4) 2.768(3) 171(3) 2_655
O9 H9A O4 0.94(4) 2.66(4) 3.284(3) 124(3) 1_455
O9 H9B O7 0.83(4) 2.16(4) 2.954(3) 162(4) 3_655
O9 H9B O6 0.83(4) 2.63(4) 3.239(3) 132(3) 1_455

loop_
_geom_torsion_atom_site_label_1
_geom_torsion_atom_site_label_2
_geom_torsion_atom_site_label_3
_geom_torsion_atom_site_label_4
_geom_torsion
_geom_torsion_site_symmetry_1
_geom_torsion_site_symmetry_2
_geom_torsion_site_symmetry_3
_geom_torsion_site_symmetry_4
_geom_torsion_publ_flag
O3 P1 O1 Zr1 -31.2(3) 2_755 . . . ?
O5 P1 O1 Zr1 94.2(3) 4_565 . . . ?
O8 P1 O1 Zr1 -149.9(2) . . . . ?
O6 Zr1 O1 P1 -55.9(3) . . . . ?
O3 Zr1 O1 P1 153.2(8) . . . . ?
O4 Zr1 O1 P1 34.6(3) . . . . ?
O2 Zr1 O1 P1 -145.3(2) . . . . ?
O5 Zr1 O1 P1 126.2(3) . . . . ?
O4 P2 O2 Zr1 51.7(3) 2_745 . . . ?
O6 P2 O2 Zr1 -67.8(3) 3_755 . . . ?
O7 P2 O2 Zr1 173.4(2) . . . . ?
O6 Zr1 O2 P2 46.6(2) . . . . ?
O3 Zr1 O2 P2 -44.4(2) . . . . ?
O4 Zr1 O2 P2 133(6) . . . . ?
O1 Zr1 O2 P2 139.5(2) . . . . ?
O5 Zr1 O2 P2 -133.2(2) . . . . ?
O6 Zr1 O5 P1 123.4(19) . . . 4_566 ?
O3 Zr1 O5 P1 39.47(18) . . . 4_566 ?
O4 Zr1 O5 P1 -50.77(18) . . . 4_566 ?
O1 Zr1 O5 P1 -142.50(19) . . . 4_566 ?
O2 Zr1 O5 P1 129.89(18) . . . 4_566 ?
O6 Zr1 O4 P2 157.9(13) . . . 2_755 ?
O3 Zr1 O4 P2 -111.1(13) . . . 2_755 ?
O1 Zr1 O4 P2 65.1(13) . . . 2_755 ?
O2 Zr1 O4 P2 72(7) . . . 2_755 ?
O5 Zr1 O4 P2 -22.3(13) . . . 2_755 ?
O6 Zr1 O3 P1 13.5(9) . . . 2_745 ?
O4 Zr1 O3 P1 -76.8(9) . . . 2_745 ?
O1 Zr1 O3 P1 164.5(8) . . . 2_745 ?
O2 Zr1 O3 P1 103.1(9) . . . 2_745 ?
O5 Zr1 O3 P1 -168.5(9) . . . 2_745 ?
O3 Zr1 O6 P2 158.6(4) . . . 3_755 ?
O4 Zr1 O6 P2 -111.1(4) . . . 3_755 ?
O1 Zr1 O6 P2 -19.3(4) . . . 3_755 ?
O2 Zr1 O6 P2 68.2(4) . . . 3_755 ?
O5 Zr1 O6 P2 75(2) . . . 3_755 ?
C1 C2 N1 C1 57.8(3) 3_655 . . . ?
C1 C2 N1 C3 -177.9(3) 3_655 . . . ?
C2 N1 C1 C2 -58.0(3) . . . 3_655 ?
C3 N1 C1 C2 178.5(2) . . . 3_655 ?
